data_7100405
loop_
_publ_author_name
'Chen-Wei Liu'
'Ben-Jie Liaw'
'Lin-Shou Liou'
'Ju-Chun Wang'

_publ_section_title
;
A 2D honeycomb-shaped network based on a starburst
cluster:[Ag4(Cl)(PPh2(CH2)2PPh2)1.5{S2P(OR)2}3](R = Et, iPr)
;
_journal_name_full 'Chemical Communications'
_journal_paper_doi 10.1039/b419474h
_journal_year 2005
_chemical_formula_sum 'C57 H78 Ag4 Cl O6 P6 S6'
_chemical_formula_weight 1704.30
_space_group_IT_number 148
_symmetry_cell_setting trigonal
_symmetry_space_group_name_Hall '-R 3'
_symmetry_space_group_name_H-M 'R -3 :H'
_cell_angle_alpha 90.00
_cell_angle_beta 90.00
_cell_angle_gamma 120.00
_cell_formula_units_Z 6
_cell_length_a 19.8652(17)
_cell_length_b 19.8652(17)
_cell_length_c 33.169(4)
_cell_measurement_temperature 298(2)
_cell_volume 11336(2)
_diffrn_ambient_temperature 298(2)
_exptl_crystal_density_diffrn 1.498
_cod_depositor_comments
;
The following automatic conversions were performed:
'_symmetry_cell_setting' value 'Trigonal' changed to 'trigonal' according
to '/home/saulius/struct/CIF-dictionaries/cif_core.dic' dictionary named
'cif_core.dic' version 2.4.1 from 2010-06-29.

Automatic conversion script
Id: cif_fix_enum 1527 2010-12-29 10:47:43Z saulius 
;
_cod_original_sg_symbol_H-M 'R -3'
_cod_database_code 7100405

loop_
_symmetry_equiv_pos_as_xyz
'x, y, z'
'-y, x-y, z'
'-x+y, -x, z'
'x+2/3, y+1/3, z+1/3'
'-y+2/3, x-y+1/3, z+1/3'
'-x+y+2/3, -x+1/3, z+1/3'
'x+1/3, y+2/3, z+2/3'
'-y+1/3, x-y+2/3, z+2/3'
'-x+y+1/3, -x+2/3, z+2/3'
'-x, -y, -z'
'y, -x+y, -z'
'x-y, x, -z'
'-x+2/3, -y+1/3, -z+1/3'
'y+2/3, -x+y+1/3, -z+1/3'
'x-y+2/3, x+1/3, -z+1/3'
'-x+1/3, -y+2/3, -z+2/3'
'y+1/3, -x+y+2/3, -z+2/3'
'x-y+1/3, x+2/3, -z+2/3'

loop_
_atom_site_label
_atom_site_type_symbol
_atom_site_fract_x
_atom_site_fract_y
_atom_site_fract_z
_atom_site_U_iso_or_equiv
_atom_site_adp_type
_atom_site_occupancy
_atom_site_symmetry_multiplicity
_atom_site_calc_flag
_atom_site_refinement_flags
_atom_site_disorder_assembly
_atom_site_disorder_group
Ag1 Ag 0.6667 0.3333 0.07352(5) 0.0784(5) Uani 1 3 d S . .
Ag2 Ag 0.58470(6) 0.19979(5) 0.00718(3) 0.0880(3) Uani 1 1 d . . .
S1 S 0.79544(16) 0.33830(17) 0.08054(8) 0.0744(8) Uani 1 1 d . . .
S2 S 0.70984(17) 0.18283(18) 0.01806(9) 0.0797(8) Uani 1 1 d . . .
Cl1 Cl 0.6667 0.3333 -0.03063(15) 0.0799(14) Uani 1 3 d S . .
P1 P 0.76071(17) 0.22533(17) 0.06992(8) 0.0699(8) Uani 1 1 d . . .
P2 P 0.50240(16) 0.09378(15) -0.03765(7) 0.0604(7) Uani 1 1 d . . .
O1 O 0.7056(5) 0.1733(5) 0.1048(2) 0.091(2) Uani 1 1 d . A .
O2 O 0.8338(4) 0.2141(4) 0.0759(2) 0.082(2) Uani 1 1 d . . .
C1 C 0.7239(8) 0.1869(8) 0.1465(4) 0.136(6) Uani 1 1 d D . .
C2 C 0.730(2) 0.1162(14) 0.1606(10) 0.134(12) Uiso 0.50 1 d PD A 1
C2' C 0.6432(10) 0.153(2) 0.1662(9) 0.130(10) Uiso 0.50 1 d PD A 1
C3 C 0.6781(17) 0.2186(18) 0.1693(8) 0.117(9) Uiso 0.50 1 d PD A 2
C3' C 0.794(2) 0.226(4) 0.1751(16) 0.14(2) Uiso 0.25 1 d PD A 2
C3" C 0.681(4) 0.1020(14) 0.1614(19) 0.13(2) Uiso 0.25 1 d PD A 2
C4 C 0.8938(7) 0.2378(8) 0.0449(3) 0.085(3) Uani 1 1 d . . .
H4A H 0.8820 0.2631 0.0228 0.102 Uiso 1 1 calc R . .
C5 C 0.8926(9) 0.1680(10) 0.0294(5) 0.145(6) Uani 1 1 d . . .
H5A H 0.8425 0.1334 0.0181 0.217 Uiso 1 1 calc R . .
H5B H 0.9030 0.1423 0.0510 0.217 Uiso 1 1 calc R . .
H5C H 0.9317 0.1826 0.0089 0.217 Uiso 1 1 calc R . .
C6 C 0.9691(8) 0.2941(9) 0.0629(4) 0.136(6) Uani 1 1 d . . .
H6A H 0.9666 0.3384 0.0725 0.204 Uiso 1 1 calc R . .
H6B H 1.0092 0.3105 0.0429 0.204 Uiso 1 1 calc R . .
H6C H 0.9805 0.2701 0.0849 0.204 Uiso 1 1 calc R . .
C11 C 0.5516(6) 0.0866(7) -0.0830(3) 0.067(3) Uani 1 1 d . . .
C12 C 0.5244(9) 0.0202(8) -0.1051(3) 0.113(5) Uani 1 1 d . . .
H12A H 0.4800 -0.0250 -0.0970 0.136 Uiso 1 1 calc R . .
C13 C 0.5629(12) 0.0204(11) -0.1396(4) 0.133(6) Uani 1 1 d . . .
H13A H 0.5445 -0.0253 -0.1544 0.159 Uiso 1 1 calc R . .
C14 C 0.6253(11) 0.0835(14) -0.1520(4) 0.129(7) Uani 1 1 d . . .
H14A H 0.6502 0.0818 -0.1754 0.154 Uiso 1 1 calc R . .
C15 C 0.6538(8) 0.1512(11) -0.1314(4) 0.118(5) Uani 1 1 d . . .
H15A H 0.6972 0.1962 -0.1405 0.142 Uiso 1 1 calc R . .
C16 C 0.6163(7) 0.1515(8) -0.0960(3) 0.097(4) Uani 1 1 d . . .
H16A H 0.6359 0.1970 -0.0810 0.117 Uiso 1 1 calc R . .
C21 C 0.4147(6) 0.0884(6) -0.0578(3) 0.066(3) Uani 1 1 d . . .
C22 C 0.4154(8) 0.1555(7) -0.0666(3) 0.085(3) Uani 1 1 d . . .
H22A H 0.4604 0.2028 -0.0619 0.102 Uiso 1 1 calc R . .
C23 C 0.3509(10) 0.1556(10) -0.0822(4) 0.105(4) Uani 1 1 d . . .
H23A H 0.3528 0.2022 -0.0884 0.126 Uiso 1 1 calc R . .
C24 C 0.2854(9) 0.0874(12) -0.0882(4) 0.116(5) Uani 1 1 d . . .
H24A H 0.2416 0.0872 -0.0983 0.139 Uiso 1 1 calc R . .
C25 C 0.2819(9) 0.0193(10) -0.0799(4) 0.127(6) Uani 1 1 d . . .
H25A H 0.2362 -0.0275 -0.0843 0.152 Uiso 1 1 calc R . .
C26 C 0.3469(8) 0.0199(8) -0.0649(4) 0.101(4) Uani 1 1 d . . .
H26A H 0.3448 -0.0270 -0.0594 0.121 Uiso 1 1 calc R . .
C31 C 0.4676(6) 0.0014(6) -0.0110(3) 0.069(3) Uani 1 1 d . . .
H31A H 0.4277 -0.0054 0.0082 0.083 Uiso 1 1 calc R . .
H31B H 0.4443 -0.0410 -0.0302 0.083 Uiso 1 1 calc R . .

loop_
_atom_site_aniso_label
_atom_site_aniso_U_11
_atom_site_aniso_U_22
_atom_site_aniso_U_33
_atom_site_aniso_U_23
_atom_site_aniso_U_13
_atom_site_aniso_U_12
Ag1 0.0765(7) 0.0765(7) 0.0823(10) 0.000 0.000 0.0382(3)
Ag2 0.0916(7) 0.0775(7) 0.0816(6) -0.0166(5) -0.0045(5) 0.0325(6)
S1 0.0713(19) 0.0746(19) 0.0733(17) -0.0003(14) -0.0074(14) 0.0334(16)
S2 0.0700(19) 0.079(2) 0.0835(19) -0.0007(15) -0.0048(15) 0.0328(16)
Cl1 0.0699(19) 0.0699(19) 0.100(4) 0.000 0.000 0.0350(10)
P1 0.0715(19) 0.074(2) 0.0667(17) 0.0150(14) 0.0049(14) 0.0381(16)
P2 0.0701(18) 0.0589(16) 0.0484(13) 0.0013(12) -0.0052(12) 0.0293(15)
O1 0.100(6) 0.098(6) 0.075(5) 0.026(4) 0.017(4) 0.049(5)
O2 0.085(5) 0.105(6) 0.071(5) 0.016(4) -0.001(4) 0.059(5)
C1 0.157(15) 0.129(13) 0.083(10) 0.033(9) 0.001(9) 0.042(12)
C4 0.077(9) 0.110(10) 0.082(8) 0.032(7) 0.017(7) 0.058(8)
C5 0.158(16) 0.181(18) 0.143(13) 0.011(12) 0.033(11) 0.120(15)
C6 0.083(10) 0.150(14) 0.150(13) 0.027(11) -0.016(9) 0.039(10)
C11 0.076(8) 0.081(8) 0.049(6) 0.002(6) -0.008(5) 0.043(7)
C12 0.166(14) 0.114(12) 0.058(7) -0.012(7) 0.002(8) 0.070(11)
C13 0.20(2) 0.152(17) 0.079(10) -0.021(10) 0.004(11) 0.109(16)
C14 0.142(16) 0.21(2) 0.060(9) 0.008(12) 0.014(10) 0.110(16)
C15 0.090(10) 0.158(16) 0.085(10) 0.008(10) 0.009(8) 0.046(11)
C16 0.090(10) 0.106(11) 0.072(8) 0.000(7) 0.006(7) 0.032(9)
C21 0.075(8) 0.068(7) 0.049(6) 0.009(5) 0.007(5) 0.033(7)
C22 0.112(10) 0.087(9) 0.071(7) 0.003(6) -0.001(7) 0.060(8)
C23 0.131(13) 0.134(14) 0.096(9) 0.015(9) 0.007(10) 0.101(12)
C24 0.090(12) 0.174(17) 0.101(10) 0.034(11) 0.002(9) 0.079(12)
C25 0.093(11) 0.139(15) 0.127(12) 0.043(11) -0.014(9) 0.043(11)
C26 0.089(10) 0.091(10) 0.114(10) 0.025(8) -0.022(8) 0.039(8)
C31 0.068(7) 0.070(7) 0.057(6) 0.001(5) -0.012(5) 0.026(6)

loop_
_geom_bond_atom_site_label_1
_geom_bond_atom_site_label_2
_geom_bond_distance
_geom_bond_site_symmetry_2
_geom_bond_publ_flag
Ag1 S1 2.521(3) . ?
Ag1 S1 2.521(3) 3_665 ?
Ag1 S1 2.521(3) 2_655 ?
Ag1 Ag2 3.1955(14) . ?
Ag1 Ag2 3.1955(14) 2_655 ?
Ag1 Ag2 3.1955(14) 3_665 ?
Ag2 P2 2.424(3) . ?
Ag2 S1 2.588(3) 3_665 ?
Ag2 Cl1 2.635(3) . ?
Ag2 S2 2.695(3) . ?
S1 P1 2.022(4) . ?
S1 Ag2 2.588(3) 2_655 ?
S2 P1 1.959(4) . ?
Cl1 Ag2 2.635(3) 2_655 ?
Cl1 Ag2 2.635(3) 3_665 ?
P1 O1 1.572(7) . ?
P1 O2 1.589(7) . ?
P2 C21 1.818(11) . ?
P2 C31 1.832(10) . ?
P2 C11 1.837(10) . ?
O1 C1 1.423(14) . ?
O2 C4 1.462(12) . ?
C1 C3 1.5398(10) . ?
C1 C3' 1.5399(11) . ?
C1 C2' 1.5400(10) . ?
C1 C3" 1.5401(10) . ?
C1 C2 1.5401(10) . ?
C4 C5 1.469(17) . ?
C4 C6 1.472(16) . ?
C11 C16 1.357(14) . ?
C11 C12 1.363(15) . ?
C12 C13 1.374(18) . ?
C13 C14 1.31(2) . ?
C14 C15 1.36(2) . ?
C15 C16 1.390(17) . ?
C21 C22 1.360(14) . ?
C21 C26 1.373(15) . ?
C22 C23 1.383(16) . ?
C23 C24 1.343(18) . ?
C24 C25 1.348(19) . ?
C25 C26 1.379(17) . ?
C31 C31 1.506(18) 10_655 ?
